data_7710533
loop_
_publ_author_name
'Dankert, Fabian'
'Fischer, Malte'
'Hering-Junghans, Christian'

_publ_section_title
;
 Modulating the reactivity of phosphanylidenephosphoranes towards water
 with Lewis acids
;
_journal_name_full 'Dalton Transactions'
_journal_paper_doi 10.1039/D2DT01575G
_journal_year 2022
_chemical_formula_sum 'C36 H31 B F15 O P'
_chemical_formula_weight 806.39
_chemical_properties_physical Air-sensitive,Moisture-sensitive,Hygroscopic
_space_group_crystal_system triclinic
_space_group_IT_number 2
_space_group_name_Hall '-P 1'
_space_group_name_H-M_alt 'P -1'
_atom_sites_solution_hydrogens mixed
_audit_creation_method SHELXL-2014/7
_audit_update_record
;
2022-04-13 deposited with the CCDC.	2022-06-23 downloaded from the CCDC.
;
_cell_angle_alpha 88.8323(25)
_cell_angle_beta 82.0559(25)
_cell_angle_gamma 63.1869(22)
_cell_formula_units_Z 2
_cell_length_a 10.1182(9)
_cell_length_b 10.1216(9)
_cell_length_c 19.4301(18)
_cell_measurement_reflns_used 9940
_cell_measurement_temperature 150(2)
_cell_measurement_theta_max 28.39
_cell_measurement_theta_min 2.28
_cell_volume 1756.9(3)
_computing_cell_refinement 'Bruker Apex V7.51A'
_computing_data_collection 'Bruker Apex V7.51A'
_computing_data_reduction 'Bruker SAINT'
_computing_molecular_graphics 'ORTEP-3v2.01 (Farrugia, 1997)'
_computing_publication_material 'SHELXL-2014/7 (Sheldrick, 2014)'
_computing_structure_refinement 'SHELXL-2014/7 (Sheldrick, 2014)'
_computing_structure_solution 'Bruker SHELXTL'
_diffrn_ambient_temperature 150(2)
_diffrn_measured_fraction_theta_full 1.000
_diffrn_measured_fraction_theta_max 0.999
_diffrn_measurement_device_type 'Bruker APEX-II CCD'
_diffrn_measurement_method '\f and \w scans'
_diffrn_radiation_type MoK\a
_diffrn_radiation_wavelength 0.71073
_diffrn_reflns_av_R_equivalents 0.0365
_diffrn_reflns_av_unetI/netI 0.0244
_diffrn_reflns_Laue_measured_fraction_full 1.000
_diffrn_reflns_Laue_measured_fraction_max 0.999
_diffrn_reflns_limit_h_max 14
_diffrn_reflns_limit_h_min -14
_diffrn_reflns_limit_k_max 14
_diffrn_reflns_limit_k_min -14
_diffrn_reflns_limit_l_max 27
_diffrn_reflns_limit_l_min -27
_diffrn_reflns_number 81470
_diffrn_reflns_point_group_measured_fraction_full 1.000
_diffrn_reflns_point_group_measured_fraction_max 0.999
_diffrn_reflns_theta_full 25.242
_diffrn_reflns_theta_max 30.000
_diffrn_reflns_theta_min 2.119
_diffrn_source 'fine-focus sealed tube'
_exptl_absorpt_coefficient_mu 0.188
_exptl_absorpt_correction_T_max 0.994
_exptl_absorpt_correction_T_min 0.937
_exptl_absorpt_correction_type multi-scan
_exptl_absorpt_process_details '(SADABS; Sheldrick, 2014)'
_exptl_crystal_colour colourless
_exptl_crystal_density_diffrn 1.524
_exptl_crystal_description plate
_exptl_crystal_F_000 820
_exptl_crystal_size_max 0.350
_exptl_crystal_size_mid 0.190
_exptl_crystal_size_min 0.030
_refine_diff_density_max 0.440
_refine_diff_density_min -0.330
_refine_diff_density_rms 0.052
_refine_ls_extinction_method none
_refine_ls_goodness_of_fit_ref 1.018
_refine_ls_hydrogen_treatment mixed
_refine_ls_matrix_type full
_refine_ls_number_parameters 504
_refine_ls_number_reflns 10248
_refine_ls_number_restraints 0
_refine_ls_restrained_S_all 1.018
_refine_ls_R_factor_all 0.0588
_refine_ls_R_factor_gt 0.0408
_refine_ls_shift/su_max 0.002
_refine_ls_shift/su_mean 0.000
_refine_ls_structure_factor_coef Fsqd
_refine_ls_weighting_details 'w=1/[\s^2^(Fo^2^)+(0.0495P)^2^+0.7806P] where P=(Fo^2^+2Fc^2^)/3'
_refine_ls_weighting_scheme calc
_refine_ls_wR_factor_gt 0.0971
_refine_ls_wR_factor_ref 0.1083
_reflns_Friedel_coverage 0.000
_reflns_number_gt 7944
_reflns_number_total 10248
_reflns_threshold_expression 'I > 2\s(I)'
_cod_data_source_file d2dt01575g2.cif
_cod_data_source_block ax1995_MesStarPH2OB_C6F5_3_cmpd_5MesStar
_cod_database_code 7710533
_shelx_shelxl_version_number 2014/7
_shelx_space_group_comment
;
The symmetry employed for this shelxl refinement is uniquely defined
by the following loop, which should always be used as a source of
symmetry information in preference to the above space-group names.
They are only intended as comments.
;
_shelx_estimated_absorpt_t_min 0.937
_shelx_estimated_absorpt_t_max 0.994

loop_
_space_group_symop_operation_xyz
'x, y, z'
'-x, -y, -z'

loop_
_atom_site_label
_atom_site_type_symbol
_atom_site_fract_x
_atom_site_fract_y
_atom_site_fract_z
_atom_site_U_iso_or_equiv
_atom_site_adp_type
_atom_site_occupancy
_atom_site_site_symmetry_order
_atom_site_calc_flag
_atom_site_refinement_flags_posn
_atom_site_refinement_flags_adp
_atom_site_refinement_flags_occupancy
_atom_site_disorder_assembly
_atom_site_disorder_group
C1 C 0.18550(15) 0.11387(15) 0.74166(7) 0.0203(2) Uani 1 1 d . . . . .
C2 C 0.33988(15) 0.01202(15) 0.72654(7) 0.0211(3) Uani 1 1 d . . . . .
C3 C 0.40901(16) -0.06976(17) 0.78133(8) 0.0278(3) Uani 1 1 d . . . . .
H3 H 0.5136 -0.1331 0.7730 0.033 Uiso 1 1 calc R U . . .
C4 C 0.33285(17) -0.06308(18) 0.84689(8) 0.0294(3) Uani 1 1 d . . . . .
C5 C 0.17824(18) 0.02302(18) 0.85683(8) 0.0304(3) Uani 1 1 d . . . . .
H5 H 0.1234 0.0205 0.9002 0.036 Uiso 1 1 calc R U . . .
C6 C 0.10024(16) 0.11198(16) 0.80685(7) 0.0248(3) Uani 1 1 d . . . . .
C7 C 0.44126(15) -0.02492(15) 0.65510(7) 0.0234(3) Uani 1 1 d . . . . .
C8 C 0.35893(18) 0.02924(18) 0.59147(8) 0.0290(3) Uani 1 1 d . . . . .
H8A H 0.3192 0.1371 0.5900 0.043 Uiso 1 1 calc R U . . .
H8B H 0.2763 0.0028 0.5949 0.043 Uiso 1 1 calc R U . . .
H8C H 0.4288 -0.0177 0.5489 0.043 Uiso 1 1 calc R U . . .
C9 C 0.55672(17) 0.03438(18) 0.65484(9) 0.0310(3) Uani 1 1 d . . . . .
H9A H 0.6211 0.0092 0.6097 0.046 Uiso 1 1 calc R U . . .
H9B H 0.6181 -0.0105 0.6917 0.046 Uiso 1 1 calc R U . . .
H9C H 0.5047 0.1423 0.6630 0.046 Uiso 1 1 calc R U . . .
C10 C 0.52463(19) -0.19543(17) 0.64393(9) 0.0345(3) Uani 1 1 d . . . . .
H10A H 0.5831 -0.2219 0.5973 0.052 Uiso 1 1 calc R U . . .
H10B H 0.4518 -0.2351 0.6484 0.052 Uiso 1 1 calc R U . . .
H10C H 0.5918 -0.2374 0.6789 0.052 Uiso 1 1 calc R U . . .
C11 C 0.4098(2) -0.1526(2) 0.90664(9) 0.0379(4) Uani 1 1 d . . . . .
C12 C 0.5797(2) -0.2207(3) 0.89013(12) 0.0713(8) Uani 1 1 d . . . . .
H12A H 0.6145 -0.2921 0.8504 0.107 Uiso 1 1 calc R U . . .
H12B H 0.6243 -0.2716 0.9307 0.107 Uiso 1 1 calc R U . . .
H12C H 0.6096 -0.1424 0.8788 0.107 Uiso 1 1 calc R U . . .
C13 C 0.3616(3) -0.2761(2) 0.92046(11) 0.0556(6) Uani 1 1 d . . . . .
H13A H 0.2524 -0.2318 0.9319 0.083 Uiso 1 1 calc R U . . .
H13B H 0.4075 -0.3329 0.9595 0.083 Uiso 1 1 calc R U . . .
H13C H 0.3942 -0.3422 0.8788 0.083 Uiso 1 1 calc R U . . .
C14 C 0.3592(2) -0.0509(2) 0.97232(9) 0.0445(4) Uani 1 1 d . . . . .
H14A H 0.3840 0.0314 0.9631 0.067 Uiso 1 1 calc R U . . .
H14B H 0.4104 -0.1073 1.0103 0.067 Uiso 1 1 calc R U . . .
H14C H 0.2508 -0.0118 0.9856 0.067 Uiso 1 1 calc R U . . .
C15 C -0.07344(17) 0.19452(19) 0.82340(8) 0.0316(3) Uani 1 1 d . . . . .
C16 C -0.14447(17) 0.17602(19) 0.76181(9) 0.0343(3) Uani 1 1 d . . . . .
H16A H -0.2537 0.2295 0.7729 0.051 Uiso 1 1 calc R U . . .
H16B H -0.1140 0.0706 0.7528 0.051 Uiso 1 1 calc R U . . .
H16C H -0.1111 0.2161 0.7204 0.051 Uiso 1 1 calc R U . . .
C17 C -0.1315(2) 0.3579(2) 0.84721(10) 0.0439(4) Uani 1 1 d . . . . .
H17A H -0.1077 0.4115 0.8088 0.066 Uiso 1 1 calc R U . . .
H17B H -0.0835 0.3632 0.8868 0.066 Uiso 1 1 calc R U . . .
H17C H -0.2402 0.4028 0.8611 0.066 Uiso 1 1 calc R U . . .
C18 C -0.1300(2) 0.1238(3) 0.88412(11) 0.0531(5) Uani 1 1 d . . . . .
H18A H -0.2396 0.1705 0.8908 0.080 Uiso 1 1 calc R U . . .
H18B H -0.0956 0.1385 0.9268 0.080 Uiso 1 1 calc R U . . .
H18C H -0.0906 0.0174 0.8734 0.080 Uiso 1 1 calc R U . . .
C19 C 0.18146(16) 0.50327(16) 0.77148(7) 0.0229(3) Uani 1 1 d . . . . .
C20 C 0.28006(18) 0.39815(17) 0.81135(8) 0.0287(3) Uani 1 1 d . . . . .
C21 C 0.2632(2) 0.4060(2) 0.88289(9) 0.0371(4) Uani 1 1 d . . . . .
C22 C 0.1418(2) 0.5233(2) 0.91917(8) 0.0395(4) Uani 1 1 d . . . . .
C23 C 0.0386(2) 0.6291(2) 0.88314(9) 0.0359(4) Uani 1 1 d . . . . .
C24 C 0.05921(17) 0.61684(18) 0.81110(8) 0.0288(3) Uani 1 1 d . . . . .
C25 C 0.09966(14) 0.62094(14) 0.64541(7) 0.0188(2) Uani 1 1 d . . . . .
C26 C 0.00498(15) 0.61714(15) 0.60115(7) 0.0214(3) Uani 1 1 d . . . . .
C27 C -0.07633(15) 0.73510(16) 0.56211(7) 0.0230(3) Uani 1 1 d . . . . .
C28 C -0.06634(15) 0.86525(16) 0.56702(7) 0.0235(3) Uani 1 1 d . . . . .
C29 C 0.02332(15) 0.87659(15) 0.61122(7) 0.0235(3) Uani 1 1 d . . . . .
C30 C 0.10349(15) 0.75632(16) 0.64874(7) 0.0217(3) Uani 1 1 d . . . . .
C31 C 0.38522(14) 0.45301(14) 0.65225(7) 0.0193(2) Uani 1 1 d . . . . .
C32 C 0.48538(15) 0.47943(15) 0.68458(7) 0.0220(3) Uani 1 1 d . . . . .
C33 C 0.62987(15) 0.44511(16) 0.65346(8) 0.0259(3) Uani 1 1 d . . . . .
C34 C 0.68003(15) 0.38082(16) 0.58735(8) 0.0276(3) Uani 1 1 d . . . . .
C35 C 0.58438(16) 0.35531(16) 0.55208(7) 0.0247(3) Uani 1 1 d . . . . .
C36 C 0.43975(15) 0.39467(15) 0.58433(7) 0.0214(3) Uani 1 1 d . . . . .
B1 B 0.21514(16) 0.48243(17) 0.68618(8) 0.0194(3) Uani 1 1 d . . . . .
F1 F 0.40342(11) 0.28256(10) 0.77930(5) 0.0360(2) Uani 1 1 d . . . . .
F2 F 0.36624(15) 0.30284(14) 0.91746(6) 0.0558(3) Uani 1 1 d . . . . .
F3 F 0.12585(16) 0.53473(16) 0.98877(5) 0.0581(3) Uani 1 1 d . . . . .
F4 F -0.08046(14) 0.74367(14) 0.91800(6) 0.0541(3) Uani 1 1 d . . . . .
F5 F -0.04912(11) 0.72459(12) 0.78048(5) 0.0403(2) Uani 1 1 d . . . . .
F6 F -0.01395(10) 0.49478(10) 0.59356(5) 0.0303(2) Uani 1 1 d . . . . .
F7 F -0.16374(10) 0.72258(11) 0.51922(5) 0.0333(2) Uani 1 1 d . . . . .
F8 F -0.14336(10) 0.98049(10) 0.52950(5) 0.0325(2) Uani 1 1 d . . . . .
F9 F 0.03195(11) 1.00445(10) 0.61699(5) 0.0337(2) Uani 1 1 d . . . . .
F10 F 0.18934(10) 0.77434(10) 0.69143(5) 0.03014(19) Uani 1 1 d . . . . .
F11 F 0.44719(10) 0.54160(10) 0.74957(5) 0.02918(19) Uani 1 1 d . . . . .
F12 F 0.72044(10) 0.47577(10) 0.68766(5) 0.0351(2) Uani 1 1 d . . . . .
F13 F 0.82032(10) 0.34419(12) 0.55772(6) 0.0412(2) Uani 1 1 d . . . . .
F14 F 0.63090(11) 0.29463(11) 0.48716(5) 0.0354(2) Uani 1 1 d . . . . .
F15 F 0.35093(10) 0.37147(10) 0.54540(4) 0.02783(18) Uani 1 1 d . . . . .
P1 P 0.10862(4) 0.26618(4) 0.68699(2) 0.01978(8) Uani 1 1 d . . . . .
O1 O 0.21395(10) 0.33599(10) 0.66785(5) 0.02151(19) Uani 1 1 d . . . . .
H1 H -0.0150(19) 0.3628(19) 0.7181(9) 0.024(4) Uiso 1 1 d . . . . .
H2 H 0.0737(18) 0.2339(18) 0.6302(8) 0.021(4) Uiso 1 1 d . . . . .

loop_
_atom_site_aniso_label
_atom_site_aniso_U_11
_atom_site_aniso_U_22
_atom_site_aniso_U_33
_atom_site_aniso_U_23
_atom_site_aniso_U_13
_atom_site_aniso_U_12
C1 0.0204(6) 0.0198(6) 0.0213(6) 0.0026(5) -0.0026(5) -0.0099(5)
C2 0.0204(6) 0.0188(6) 0.0237(6) 0.0026(5) -0.0014(5) -0.0090(5)
C3 0.0226(6) 0.0272(7) 0.0296(7) 0.0072(6) -0.0048(5) -0.0077(6)
C4 0.0303(7) 0.0315(8) 0.0258(7) 0.0082(6) -0.0071(6) -0.0130(6)
C5 0.0319(8) 0.0364(8) 0.0215(7) 0.0061(6) -0.0007(6) -0.0152(7)
C6 0.0220(6) 0.0270(7) 0.0243(7) 0.0013(5) 0.0008(5) -0.0114(6)
C7 0.0212(6) 0.0191(6) 0.0255(7) 0.0026(5) 0.0016(5) -0.0067(5)
C8 0.0323(7) 0.0279(7) 0.0229(7) 0.0002(6) 0.0005(6) -0.0114(6)
C9 0.0225(7) 0.0285(8) 0.0391(8) 0.0034(6) 0.0022(6) -0.0110(6)
C10 0.0343(8) 0.0198(7) 0.0398(9) -0.0003(6) 0.0044(7) -0.0064(6)
C11 0.0402(9) 0.0423(10) 0.0298(8) 0.0151(7) -0.0127(7) -0.0157(8)
C12 0.0408(11) 0.097(2) 0.0509(13) 0.0347(13) -0.0180(10) -0.0071(12)
C13 0.0904(17) 0.0424(11) 0.0422(11) 0.0192(9) -0.0262(11) -0.0334(12)
C14 0.0587(12) 0.0545(12) 0.0331(9) 0.0132(8) -0.0194(8) -0.0338(10)
C15 0.0228(7) 0.0353(8) 0.0319(8) 0.0039(6) 0.0041(6) -0.0112(6)
C16 0.0244(7) 0.0339(8) 0.0470(10) 0.0062(7) -0.0033(6) -0.0158(7)
C17 0.0348(9) 0.0428(10) 0.0411(10) -0.0102(8) 0.0069(7) -0.0092(8)
C18 0.0327(9) 0.0685(14) 0.0490(11) 0.0192(10) 0.0084(8) -0.0196(9)
C19 0.0242(6) 0.0246(7) 0.0228(6) 0.0022(5) -0.0032(5) -0.0138(6)
C20 0.0338(8) 0.0287(8) 0.0258(7) 0.0046(6) -0.0069(6) -0.0156(6)
C21 0.0487(10) 0.0416(10) 0.0281(8) 0.0115(7) -0.0142(7) -0.0246(8)
C22 0.0562(11) 0.0529(11) 0.0200(7) 0.0005(7) -0.0025(7) -0.0348(9)
C23 0.0392(9) 0.0402(9) 0.0285(8) -0.0074(7) 0.0066(6) -0.0211(8)
C24 0.0292(7) 0.0310(8) 0.0261(7) 0.0010(6) -0.0009(6) -0.0144(6)
C25 0.0164(5) 0.0190(6) 0.0209(6) 0.0008(5) -0.0012(5) -0.0083(5)
C26 0.0189(6) 0.0207(6) 0.0258(6) 0.0013(5) -0.0030(5) -0.0101(5)
C27 0.0175(6) 0.0278(7) 0.0226(6) 0.0023(5) -0.0049(5) -0.0088(5)
C28 0.0193(6) 0.0224(7) 0.0235(6) 0.0054(5) -0.0009(5) -0.0055(5)
C29 0.0229(6) 0.0190(6) 0.0278(7) 0.0012(5) 0.0002(5) -0.0098(5)
C30 0.0192(6) 0.0232(7) 0.0236(6) 0.0008(5) -0.0037(5) -0.0102(5)
C31 0.0185(6) 0.0172(6) 0.0238(6) 0.0043(5) -0.0047(5) -0.0091(5)
C32 0.0203(6) 0.0181(6) 0.0278(7) 0.0029(5) -0.0066(5) -0.0080(5)
C33 0.0185(6) 0.0201(7) 0.0425(8) 0.0056(6) -0.0114(6) -0.0100(5)
C34 0.0167(6) 0.0214(7) 0.0422(8) 0.0042(6) -0.0001(6) -0.0076(5)
C35 0.0247(6) 0.0207(7) 0.0267(7) 0.0016(5) 0.0007(5) -0.0099(5)
C36 0.0220(6) 0.0208(6) 0.0250(6) 0.0045(5) -0.0061(5) -0.0122(5)
B1 0.0190(6) 0.0183(7) 0.0223(7) 0.0015(5) -0.0039(5) -0.0094(6)
F1 0.0385(5) 0.0280(5) 0.0334(5) 0.0067(4) -0.0110(4) -0.0065(4)
F2 0.0705(8) 0.0594(8) 0.0347(6) 0.0199(5) -0.0253(5) -0.0228(7)
F3 0.0817(9) 0.0814(9) 0.0204(5) 0.0003(5) -0.0043(5) -0.0458(8)
F4 0.0543(7) 0.0583(7) 0.0354(6) -0.0145(5) 0.0148(5) -0.0184(6)
F5 0.0289(5) 0.0400(6) 0.0340(5) 0.0007(4) 0.0029(4) -0.0019(4)
F6 0.0333(5) 0.0242(4) 0.0423(5) 0.0064(4) -0.0176(4) -0.0175(4)
F7 0.0307(5) 0.0375(5) 0.0352(5) 0.0071(4) -0.0180(4) -0.0151(4)
F8 0.0297(4) 0.0288(5) 0.0340(5) 0.0136(4) -0.0079(4) -0.0085(4)
F9 0.0409(5) 0.0207(4) 0.0432(5) 0.0058(4) -0.0084(4) -0.0167(4)
F10 0.0336(5) 0.0254(4) 0.0391(5) 0.0037(4) -0.0159(4) -0.0172(4)
F11 0.0288(4) 0.0331(5) 0.0294(4) -0.0026(4) -0.0080(3) -0.0161(4)
F12 0.0222(4) 0.0314(5) 0.0568(6) 0.0041(4) -0.0169(4) -0.0137(4)
F13 0.0192(4) 0.0415(6) 0.0596(7) -0.0023(5) 0.0057(4) -0.0139(4)
F14 0.0351(5) 0.0368(5) 0.0301(5) -0.0038(4) 0.0075(4) -0.0157(4)
F15 0.0290(4) 0.0370(5) 0.0241(4) 0.0006(3) -0.0061(3) -0.0201(4)
P1 0.01731(15) 0.01830(16) 0.02484(17) 0.00360(12) -0.00404(12) -0.00886(13)
O1 0.0199(4) 0.0188(5) 0.0278(5) 0.0023(4) -0.0028(4) -0.0108(4)

loop_
_atom_type_symbol
_atom_type_description
_atom_type_scat_dispersion_real
_atom_type_scat_dispersion_imag
_atom_type_scat_source
C C 0.0033 0.0016 'International Tables Vol C Tables 4.2.6.8 and 6.1.1.4'
H H 0.0000 0.0000 'International Tables Vol C Tables 4.2.6.8 and 6.1.1.4'
B B 0.0013 0.0007 'International Tables Vol C Tables 4.2.6.8 and 6.1.1.4'
F F 0.0171 0.0103 'International Tables Vol C Tables 4.2.6.8 and 6.1.1.4'
P P 0.1023 0.0942 'International Tables Vol C Tables 4.2.6.8 and 6.1.1.4'
O O 0.0106 0.0060 'International Tables Vol C Tables 4.2.6.8 and 6.1.1.4'

loop_
_geom_angle_atom_site_label_1
_geom_angle_atom_site_label_2
_geom_angle_atom_site_label_3
_geom_angle
_geom_angle_site_symmetry_1
_geom_angle_site_symmetry_3
_geom_angle_publ_flag
C2 C1 C6 120.32(12) . . ?
C2 C1 P1 118.94(10) . . ?
C6 C1 P1 119.60(10) . . ?
C3 C2 C1 117.19(12) . . ?
C3 C2 C7 115.12(12) . . ?
C1 C2 C7 127.64(12) . . ?
C4 C3 C2 123.30(14) . . ?
C4 C3 H3 118.3 . . ?
C2 C3 H3 118.4 . . ?
C3 C4 C5 117.47(13) . . ?
C3 C4 C11 122.88(14) . . ?
C5 C4 C11 119.55(14) . . ?
C6 C5 C4 123.47(13) . . ?
C6 C5 H5 118.3 . . ?
C4 C5 H5 118.3 . . ?
C5 C6 C1 117.25(13) . . ?
C5 C6 C15 117.87(12) . . ?
C1 C6 C15 124.76(13) . . ?
C9 C7 C8 109.51(12) . . ?
C9 C7 C10 108.90(12) . . ?
C8 C7 C10 104.65(13) . . ?
C9 C7 C2 110.17(12) . . ?
C8 C7 C2 115.58(11) . . ?
C10 C7 C2 107.72(11) . . ?
C7 C8 H8A 109.5 . . ?
C7 C8 H8B 109.5 . . ?
H8A C8 H8B 109.5 . . ?
C7 C8 H8C 109.5 . . ?
H8A C8 H8C 109.5 . . ?
H8B C8 H8C 109.5 . . ?
C7 C9 H9A 109.5 . . ?
C7 C9 H9B 109.5 . . ?
H9A C9 H9B 109.5 . . ?
C7 C9 H9C 109.5 . . ?
H9A C9 H9C 109.5 . . ?
H9B C9 H9C 109.5 . . ?
C7 C10 H10A 109.5 . . ?
C7 C10 H10B 109.5 . . ?
H10A C10 H10B 109.5 . . ?
C7 C10 H10C 109.5 . . ?
H10A C10 H10C 109.5 . . ?
H10B C10 H10C 109.5 . . ?
C12 C11 C4 112.07(14) . . ?
C12 C11 C14 108.49(18) . . ?
C4 C11 C14 109.32(15) . . ?
C12 C11 C13 109.70(19) . . ?
C4 C11 C13 108.32(15) . . ?
C14 C11 C13 108.89(15) . . ?
C11 C12 H12A 109.5 . . ?
C11 C12 H12B 109.5 . . ?
H12A C12 H12B 109.5 . . ?
C11 C12 H12C 109.5 . . ?
H12A C12 H12C 109.5 . . ?
H12B C12 H12C 109.5 . . ?
C11 C13 H13A 109.5 . . ?
C11 C13 H13B 109.5 . . ?
H13A C13 H13B 109.5 . . ?
C11 C13 H13C 109.5 . . ?
H13A C13 H13C 109.5 . . ?
H13B C13 H13C 109.5 . . ?
C11 C14 H14A 109.5 . . ?
C11 C14 H14B 109.5 . . ?
H14A C14 H14B 109.5 . . ?
C11 C14 H14C 109.5 . . ?
H14A C14 H14C 109.5 . . ?
H14B C14 H14C 109.5 . . ?
C16 C15 C17 112.87(14) . . ?
C16 C15 C18 104.58(15) . . ?
C17 C15 C18 105.59(15) . . ?
C16 C15 C6 110.52(13) . . ?
C17 C15 C6 112.34(13) . . ?
C18 C15 C6 110.54(13) . . ?
C15 C16 H16A 109.5 . . ?
C15 C16 H16B 109.5 . . ?
H16A C16 H16B 109.5 . . ?
C15 C16 H16C 109.5 . . ?
H16A C16 H16C 109.5 . . ?
H16B C16 H16C 109.5 . . ?
C15 C17 H17A 109.5 . . ?
C15 C17 H17B 109.5 . . ?
H17A C17 H17B 109.5 . . ?
C15 C17 H17C 109.5 . . ?
H17A C17 H17C 109.5 . . ?
H17B C17 H17C 109.5 . . ?
C15 C18 H18A 109.5 . . ?
C15 C18 H18B 109.5 . . ?
H18A C18 H18B 109.5 . . ?
C15 C18 H18C 109.5 . . ?
H18A C18 H18C 109.5 . . ?
H18B C18 H18C 109.5 . . ?
C24 C19 C20 113.51(13) . . ?
C24 C19 B1 126.76(12) . . ?
C20 C19 B1 119.71(13) . . ?
F1 C20 C21 116.16(14) . . ?
F1 C20 C19 119.48(13) . . ?
C21 C20 C19 124.33(15) . . ?
F2 C21 C22 119.81(15) . . ?
F2 C21 C20 120.71(17) . . ?
C22 C21 C20 119.44(16) . . ?
F3 C22 C23 120.59(17) . . ?
F3 C22 C21 120.20(17) . . ?
C23 C22 C21 119.21(15) . . ?
F4 C23 C22 119.72(15) . . ?
F4 C23 C24 120.68(16) . . ?
C22 C23 C24 119.60(16) . . ?
F5 C24 C23 115.25(14) . . ?
F5 C24 C19 120.89(13) . . ?
C23 C24 C19 123.86(15) . . ?
C26 C25 C30 113.72(12) . . ?
C26 C25 B1 127.40(12) . . ?
C30 C25 B1 118.58(11) . . ?
F6 C26 C25 120.90(12) . . ?
F6 C26 C27 115.29(12) . . ?
C25 C26 C27 123.82(13) . . ?
F7 C27 C28 119.72(12) . . ?
F7 C27 C26 120.59(13) . . ?
C28 C27 C26 119.68(12) . . ?
F8 C28 C27 120.71(13) . . ?
F8 C28 C29 120.20(13) . . ?
C27 C28 C29 119.09(12) . . ?
F9 C29 C28 119.37(12) . . ?
F9 C29 C30 121.13(13) . . ?
C28 C29 C30 119.50(13) . . ?
F10 C30 C29 116.75(12) . . ?
F10 C30 C25 119.08(12) . . ?
C29 C30 C25 124.17(12) . . ?
C32 C31 C36 113.99(12) . . ?
C32 C31 B1 126.89(12) . . ?
C36 C31 B1 119.12(11) . . ?
F11 C32 C31 121.25(12) . . ?
F11 C32 C33 115.32(12) . . ?
C31 C32 C33 123.43(13) . . ?
F12 C33 C34 119.89(13) . . ?
F12 C33 C32 120.20(14) . . ?
C34 C33 C32 119.91(13) . . ?
F13 C34 C33 120.20(13) . . ?
F13 C34 C35 120.59(14) . . ?
C33 C34 C35 119.22(13) . . ?
F14 C35 C34 119.97(13) . . ?
F14 C35 C36 120.95(13) . . ?
C34 C35 C36 119.08(13) . . ?
F15 C36 C35 115.55(12) . . ?
F15 C36 C31 120.22(12) . . ?
C35 C36 C31 124.23(13) . . ?
O1 B1 C25 111.78(10) . . ?
O1 B1 C19 106.32(10) . . ?
C25 B1 C19 114.83(11) . . ?
O1 B1 C31 102.65(10) . . ?
C25 B1 C31 106.25(10) . . ?
C19 B1 C31 114.43(11) . . ?
O1 P1 C1 111.63(6) . . ?
O1 P1 H1 109.4(8) . . ?
C1 P1 H1 109.2(8) . . ?
O1 P1 H2 108.4(7) . . ?
C1 P1 H2 114.4(7) . . ?
H1 P1 H2 103.4(10) . . ?
P1 O1 B1 136.04(9) . . ?

loop_
_geom_bond_atom_site_label_1
_geom_bond_atom_site_label_2
_geom_bond_distance
_geom_bond_site_symmetry_2
_geom_bond_publ_flag
C1 C2 1.4219(19) . ?
C1 C6 1.4355(18) . ?
C1 P1 1.7859(13) . ?
C2 C3 1.3983(19) . ?
C2 C7 1.5492(19) . ?
C3 C4 1.381(2) . ?
C3 H3 0.9500 . ?
C4 C5 1.392(2) . ?
C4 C11 1.532(2) . ?
C5 C6 1.383(2) . ?
C5 H5 0.9500 . ?
C6 C15 1.556(2) . ?
C7 C9 1.535(2) . ?
C7 C8 1.539(2) . ?
C7 C10 1.545(2) . ?
C8 H8A 0.9800 . ?
C8 H8B 0.9800 . ?
C8 H8C 0.9800 . ?
C9 H9A 0.9800 . ?
C9 H9B 0.9800 . ?
C9 H9C 0.9800 . ?
C10 H10A 0.9800 . ?
C10 H10B 0.9800 . ?
C10 H10C 0.9800 . ?
C11 C12 1.524(3) . ?
C11 C14 1.532(3) . ?
C11 C13 1.540(3) . ?
C12 H12A 0.9800 . ?
C12 H12B 0.9800 . ?
C12 H12C 0.9800 . ?
C13 H13A 0.9800 . ?
C13 H13B 0.9800 . ?
C13 H13C 0.9800 . ?
C14 H14A 0.9800 . ?
C14 H14B 0.9800 . ?
C14 H14C 0.9800 . ?
C15 C16 1.534(2) . ?
C15 C17 1.540(3) . ?
C15 C18 1.543(2) . ?
C16 H16A 0.9800 . ?
C16 H16B 0.9800 . ?
C16 H16C 0.9800 . ?
C17 H17A 0.9800 . ?
C17 H17B 0.9800 . ?
C17 H17C 0.9800 . ?
C18 H18A 0.9800 . ?
C18 H18B 0.9800 . ?
C18 H18C 0.9800 . ?
C19 C24 1.391(2) . ?
C19 C20 1.396(2) . ?
C19 B1 1.643(2) . ?
C20 F1 1.3461(19) . ?
C20 C21 1.376(2) . ?
C21 F2 1.346(2) . ?
C21 C22 1.376(3) . ?
C22 F3 1.3405(19) . ?
C22 C23 1.375(3) . ?
C23 F4 1.342(2) . ?
C23 C24 1.386(2) . ?
C24 F5 1.3491(18) . ?
C25 C26 1.3860(18) . ?
C25 C30 1.3913(19) . ?
C25 B1 1.6404(19) . ?
C26 F6 1.3496(15) . ?
C26 C27 1.3882(19) . ?
C27 F7 1.3424(15) . ?
C27 C28 1.372(2) . ?
C28 F8 1.3423(15) . ?
C28 C29 1.374(2) . ?
C29 F9 1.3437(16) . ?
C29 C30 1.3812(19) . ?
C30 F10 1.3504(15) . ?
C31 C32 1.3858(18) . ?
C31 C36 1.3897(19) . ?
C31 B1 1.6483(19) . ?
C32 F11 1.3483(17) . ?
C32 C33 1.3892(19) . ?
C33 F12 1.3457(16) . ?
C33 C34 1.374(2) . ?
C34 F13 1.3385(16) . ?
C34 C35 1.374(2) . ?
C35 F14 1.3403(17) . ?
C35 C36 1.3870(19) . ?
C36 F15 1.3493(15) . ?
B1 O1 1.5371(17) . ?
P1 O1 1.5273(9) . ?
P1 H1 1.264(17) . ?
P1 H2 1.294(16) . ?

loop_
_geom_torsion_atom_site_label_1
_geom_torsion_atom_site_label_2
_geom_torsion_atom_site_label_3
_geom_torsion_atom_site_label_4
_geom_torsion
_geom_torsion_site_symmetry_1
_geom_torsion_site_symmetry_2
_geom_torsion_site_symmetry_3
_geom_torsion_site_symmetry_4
_geom_torsion_publ_flag
C6 C1 C2 C3 -10.9(2) . . . . ?
P1 C1 C2 C3 156.86(11) . . . . ?
C6 C1 C2 C7 166.40(13) . . . . ?
P1 C1 C2 C7 -25.87(19) . . . . ?
C1 C2 C3 C4 4.4(2) . . . . ?
C7 C2 C3 C4 -173.19(14) . . . . ?
C2 C3 C4 C5 4.0(2) . . . . ?
C2 C3 C4 C11 -179.73(15) . . . . ?
C3 C4 C5 C6 -6.3(3) . . . . ?
C11 C4 C5 C6 177.26(16) . . . . ?
C4 C5 C6 C1 0.0(2) . . . . ?
C4 C5 C6 C15 176.23(15) . . . . ?
C2 C1 C6 C5 8.8(2) . . . . ?
P1 C1 C6 C5 -158.87(12) . . . . ?
C2 C1 C6 C15 -167.14(14) . . . . ?
P1 C1 C6 C15 25.2(2) . . . . ?
C3 C2 C7 C9 -71.90(16) . . . . ?
C1 C2 C7 C9 110.79(16) . . . . ?
C3 C2 C7 C8 163.34(13) . . . . ?
C1 C2 C7 C8 -14.0(2) . . . . ?
C3 C2 C7 C10 46.77(17) . . . . ?
C1 C2 C7 C10 -130.55(15) . . . . ?
C3 C4 C11 C12 12.5(3) . . . . ?
C5 C4 C11 C12 -171.3(2) . . . . ?
C3 C4 C11 C14 132.78(17) . . . . ?
C5 C4 C11 C14 -51.0(2) . . . . ?
C3 C4 C11 C13 -108.7(2) . . . . ?
C5 C4 C11 C13 67.5(2) . . . . ?
C5 C6 C15 C16 -132.98(15) . . . . ?
C1 C6 C15 C16 42.9(2) . . . . ?
C5 C6 C15 C17 99.98(17) . . . . ?
C1 C6 C15 C17 -84.13(19) . . . . ?
C5 C6 C15 C18 -17.7(2) . . . . ?
C1 C6 C15 C18 158.21(16) . . . . ?
C24 C19 C20 F1 -179.79(13) . . . . ?
B1 C19 C20 F1 1.4(2) . . . . ?
C24 C19 C20 C21 -2.0(2) . . . . ?
B1 C19 C20 C21 179.23(14) . . . . ?
F1 C20 C21 F2 0.3(2) . . . . ?
C19 C20 C21 F2 -177.54(15) . . . . ?
F1 C20 C21 C22 178.25(15) . . . . ?
C19 C20 C21 C22 0.4(3) . . . . ?
F2 C21 C22 F3 -0.2(3) . . . . ?
C20 C21 C22 F3 -178.20(16) . . . . ?
F2 C21 C22 C23 179.03(16) . . . . ?
C20 C21 C22 C23 1.1(3) . . . . ?
F3 C22 C23 F4 -1.0(3) . . . . ?
C21 C22 C23 F4 179.77(16) . . . . ?
F3 C22 C23 C24 178.49(16) . . . . ?
C21 C22 C23 C24 -0.8(3) . . . . ?
F4 C23 C24 F5 -1.5(2) . . . . ?
C22 C23 C24 F5 179.02(15) . . . . ?
F4 C23 C24 C19 178.43(15) . . . . ?
C22 C23 C24 C19 -1.0(3) . . . . ?
C20 C19 C24 F5 -177.74(13) . . . . ?
B1 C19 C24 F5 0.9(2) . . . . ?
C20 C19 C24 C23 2.3(2) . . . . ?
B1 C19 C24 C23 -179.03(14) . . . . ?
C30 C25 C26 F6 -178.33(12) . . . . ?
B1 C25 C26 F6 8.2(2) . . . . ?
C30 C25 C26 C27 1.53(19) . . . . ?
B1 C25 C26 C27 -171.98(13) . . . . ?
F6 C26 C27 F7 -1.45(19) . . . . ?
C25 C26 C27 F7 178.68(12) . . . . ?
F6 C26 C27 C28 179.05(12) . . . . ?
C25 C26 C27 C28 -0.8(2) . . . . ?
F7 C27 C28 F8 0.2(2) . . . . ?
C26 C27 C28 F8 179.66(12) . . . . ?
F7 C27 C28 C29 179.88(12) . . . . ?
C26 C27 C28 C29 -0.6(2) . . . . ?
F8 C28 C29 F9 0.6(2) . . . . ?
C27 C28 C29 F9 -179.08(12) . . . . ?
F8 C28 C29 C30 -179.10(12) . . . . ?
C27 C28 C29 C30 1.2(2) . . . . ?
F9 C29 C30 F10 0.42(19) . . . . ?
C28 C29 C30 F10 -179.85(12) . . . . ?
F9 C29 C30 C25 179.89(13) . . . . ?
C28 C29 C30 C25 -0.4(2) . . . . ?
C26 C25 C30 F10 178.52(12) . . . . ?
B1 C25 C30 F10 -7.35(18) . . . . ?
C26 C25 C30 C29 -0.9(2) . . . . ?
B1 C25 C30 C29 173.19(12) . . . . ?
C36 C31 C32 F11 177.23(12) . . . . ?
B1 C31 C32 F11 -3.2(2) . . . . ?
C36 C31 C32 C33 -2.66(19) . . . . ?
B1 C31 C32 C33 176.87(13) . . . . ?
F11 C32 C33 F12 -0.81(19) . . . . ?
C31 C32 C33 F12 179.10(12) . . . . ?
F11 C32 C33 C34 179.74(12) . . . . ?
C31 C32 C33 C34 -0.4(2) . . . . ?
F12 C33 C34 F13 2.2(2) . . . . ?
C32 C33 C34 F13 -178.37(13) . . . . ?
F12 C33 C34 C35 -177.56(13) . . . . ?
C32 C33 C34 C35 1.9(2) . . . . ?
F13 C34 C35 F14 -0.7(2) . . . . ?
C33 C34 C35 F14 179.04(13) . . . . ?
F13 C34 C35 C36 -179.98(13) . . . . ?
C33 C34 C35 C36 -0.2(2) . . . . ?
F14 C35 C36 F15 -1.77(19) . . . . ?
C34 C35 C36 F15 177.51(12) . . . . ?
F14 C35 C36 C31 177.58(12) . . . . ?
C34 C35 C36 C31 -3.1(2) . . . . ?
C32 C31 C36 F15 -176.24(11) . . . . ?
B1 C31 C36 F15 4.19(18) . . . . ?
C32 C31 C36 C35 4.4(2) . . . . ?
B1 C31 C36 C35 -175.12(13) . . . . ?
C26 C25 B1 O1 2.26(18) . . . . ?
C30 C25 B1 O1 -170.96(11) . . . . ?
C26 C25 B1 C19 -118.96(14) . . . . ?
C30 C25 B1 C19 67.82(15) . . . . ?
C26 C25 B1 C31 113.49(14) . . . . ?
C30 C25 B1 C31 -59.73(15) . . . . ?
C24 C19 B1 O1 -117.34(15) . . . . ?
C20 C19 B1 O1 61.25(15) . . . . ?
C24 C19 B1 C25 6.81(19) . . . . ?
C20 C19 B1 C25 -174.60(12) . . . . ?
C24 C19 B1 C31 130.09(14) . . . . ?
C20 C19 B1 C31 -51.31(17) . . . . ?
C32 C31 B1 O1 -131.57(13) . . . . ?
C36 C31 B1 O1 47.93(15) . . . . ?
C32 C31 B1 C25 110.94(14) . . . . ?
C36 C31 B1 C25 -69.55(15) . . . . ?
C32 C31 B1 C19 -16.85(19) . . . . ?
C36 C31 B1 C19 162.66(12) . . . . ?
C2 C1 P1 O1 -41.89(13) . . . . ?
C6 C1 P1 O1 125.93(11) . . . . ?
C1 P1 O1 B1 -109.67(13) . . . . ?
C25 B1 O1 P1 -75.44(15) . . . . ?
C19 B1 O1 P1 50.59(16) . . . . ?
C31 B1 O1 P1 171.07(10) . . . . ?
